data_7123220
loop_
_publ_author_name
'M\"untener, Thomas'
'Thommen, Fabienne'
'Joss, Daniel'
'Kottelat, J\'er\'emy'
'Prescimone, Alessandro'
'H\"aussinger, Daniel'

_publ_section_title
;
 Synthesis of chiral nine and twelve-membered cyclic polyamines from
 natural building blocks
;
_journal_name_full 'Chemical Communications'
_journal_paper_doi 10.1039/C9CC00720B
_journal_year 2019
_chemical_absolute_configuration ad
_chemical_compound_source 'Thomas Muentener'
_chemical_formula_moiety 'C12 H30 Cl1 N4 O1.50'
_chemical_formula_sum 'C12 H30 Cl N4 O1.5'
_chemical_formula_weight 289.85
_space_group_IT_number 4
_symmetry_cell_setting monoclinic
_symmetry_space_group_name_Hall 'P 2yb'
_symmetry_space_group_name_H-M 'P 1 21 1'
_atom_sites_solution_hydrogens difmap
_atom_sites_solution_primary other
_audit_creation_date 2018-01-18
_audit_creation_method CRYSTALS_ver_14.61_build_6720
_audit_update_record
;
2018-12-21 deposited with the CCDC.    2019-03-27 downloaded from the CCDC.
;
_cell_angle_alpha 90
_cell_angle_beta 106.439(3)
_cell_angle_gamma 90
_cell_formula_units_Z 4
_cell_length_a 9.0294(5)
_cell_length_b 14.6457(9)
_cell_length_c 12.7180(7)
_cell_measurement_reflns_used 8065
_cell_measurement_temperature 123
_cell_measurement_theta_max 70
_cell_measurement_theta_min 5
_cell_volume 1613.10(16)
_computing_cell_refinement 'Apex2 (Bruker AXS, 2006)'
_computing_data_collection 'Apex2 (Bruker AXS, 2006)'
_computing_data_reduction 'Apex2 (Bruker AXS, 2006)'
_computing_molecular_graphics 'CAMERON (Watkin et al., 1996)'
_computing_publication_material 'CRYSTALS (Betteridge et al., 2003)'
_computing_structure_refinement 'CRYSTALS (Betteridge et al., 2003)'
_computing_structure_solution 'Superflip (Palatinus & Chapuis, 2007)'
_diffrn_ambient_temperature 123
_diffrn_measured_fraction_theta_full 0.986
_diffrn_measured_fraction_theta_max 0.971
_diffrn_measurement_device Area
_diffrn_measurement_device_type 'Bruker Kappa Apex2'
_diffrn_measurement_method '\f & \w scans'
_diffrn_radiation_monochromator graphite
_diffrn_radiation_type 'Cu K\a'
_diffrn_radiation_wavelength 1.54180
_diffrn_reflns_av_R_equivalents 0.037
_diffrn_reflns_limit_h_max 10
_diffrn_reflns_limit_h_min -9
_diffrn_reflns_limit_k_max 17
_diffrn_reflns_limit_k_min -16
_diffrn_reflns_limit_l_max 15
_diffrn_reflns_limit_l_min -14
_diffrn_reflns_number 11474
_diffrn_reflns_theta_full 68.000
_diffrn_reflns_theta_max 70.065
_diffrn_reflns_theta_min 3.623
_diffrn_standards_number 0
_exptl_absorpt_coefficient_mu 2.104
_exptl_absorpt_correction_T_max 0.94
_exptl_absorpt_correction_T_min 0.80
_exptl_absorpt_correction_type multi-scan
_exptl_absorpt_process_details 'SADABS (Siemens, 1996)'
_exptl_crystal_colour colourless
_exptl_crystal_density_diffrn 1.193
_exptl_crystal_density_method 'not measured'
_exptl_crystal_description plate
_exptl_crystal_F_000 636
_exptl_crystal_recrystallization_method
; 
CD2Cl2
;
_exptl_crystal_size_max 0.090
_exptl_crystal_size_mid 0.080
_exptl_crystal_size_min 0.030
_refine_diff_density_max 1.14
_refine_diff_density_min -0.30
_refine_ls_abs_structure_details
; 
 Parsons, Flack & Wagner (2013), 
 2041 Friedel Pairs 
;
_refine_ls_abs_structure_Flack 0.074(11)
_refine_ls_extinction_method None
_refine_ls_goodness_of_fit_ref 0.8964
_refine_ls_hydrogen_treatment mixed
_refine_ls_matrix_type full
_refine_ls_number_parameters 391
_refine_ls_number_reflns 5188
_refine_ls_number_restraints 51
_refine_ls_R_factor_all 0.0546
_refine_ls_R_factor_gt 0.0500
_refine_ls_shift/su_max 0.0001910
_refine_ls_shift/su_mean 0.0000232
_refine_ls_structure_factor_coef Fsqd
_refine_ls_weighting_details
;
 Method, part 1, Chebychev polynomial, (Watkin, 1994, Prince, 1982) 
 [weight] = 1.0/[A~0~*T~0~(x)+A~1~*T~1~(x) ... +A~n-1~]*T~n-1~(x)] 
 where A~i~ are the Chebychev coefficients listed below and x= Fcalc/Fmax 
 Method = Robust Weighting (Prince, 1982) 
 W = [weight] * [1-(deltaF/6*sigmaF)^2^]^2^ 
 A~i~ are: 
 8.25 12.5 5.76 1.34 
;
_refine_ls_weighting_scheme calc
_refine_ls_wR_factor_all 0.1315
_refine_ls_wR_factor_gt 0.1272
_refine_ls_wR_factor_ref 0.1315
_reflns_limit_h_max 10
_reflns_limit_h_min -10
_reflns_limit_k_max 17
_reflns_limit_k_min -16
_reflns_limit_l_max 15
_reflns_limit_l_min 0
_reflns_number_gt 4746
_reflns_number_total 5212
_reflns_threshold_expression I>2.0\s(I)
_oxford_diffrn_Wilson_B_factor 0.00
_oxford_diffrn_Wilson_scale 0.00
_oxford_refine_ls_r_factor_ref 0.0546
_oxford_refine_ls_scale 0.18363(15)
_oxford_reflns_number_all 5188
_oxford_structure_analysis_title 'TM11301_A_0m in P2(1)'
_cod_data_source_file c9cc00720b2.cif
_cod_data_source_block TM11301_A
_cod_original_sg_symbol_H-M 'P 1 21 1 '
_cod_original_formula_sum 'C12 H30 Cl1 N4 O1.50'
_cod_database_code 7123220
_oxford_refine_reflns_threshold_expression_ref I>-3.0\s(I)
_oxford_hooft_y 0.081(10)
_oxford_bijvoet_difference 0.074(11)
_oxford_refined_flack_x 0.039(16)

loop_
_symmetry_equiv_pos_as_xyz
x,y,z
-x,y+1/2,-z

loop_
_atom_site_label
_atom_site_type_symbol
_atom_site_fract_x
_atom_site_fract_y
_atom_site_fract_z
_atom_site_U_iso_or_equiv
_atom_site_occupancy
_atom_site_adp_type
_atom_site_refinement_flags_posn
Cl1 Cl -0.07815(11) 0.88607(8) 0.09922(6) 0.0386 1.0000 Uani .
Cl2 Cl 0.09216(9) 0.61300(8) 0.41858(6) 0.0365 1.0000 Uani .
O3 O 0.7747(3) 0.52589(19) 0.3971(2) 0.0389 1.0000 Uani D
C4 C 0.7055(4) 0.4992(3) 0.2868(3) 0.0341 1.0000 Uani .
C5 C 0.5572(4) 0.5532(2) 0.2362(3) 0.0276 1.0000 Uani D
N6 N 0.5813(3) 0.65053(19) 0.2210(2) 0.0256 1.0000 Uani D
C7 C 0.6387(4) 0.6711(2) 0.1260(3) 0.0307 1.0000 Uani D
C8 C 0.5088(4) 0.6817(2) 0.0211(3) 0.0299 1.0000 Uani D
N9 N 0.4140(3) 0.7609(2) 0.0327(2) 0.0306 1.0000 Uani D
C10 C 0.2601(4) 0.7651(2) -0.0436(3) 0.0325 1.0000 Uani D
C11 C 0.1452(4) 0.6912(2) -0.0305(3) 0.0279 1.0000 Uani D
N12 N 0.1324(3) 0.6949(2) 0.0822(2) 0.0276 1.0000 Uani D
C13 C 0.0647(3) 0.6126(3) 0.1144(2) 0.0287 1.0000 Uani D
C14 C 0.1894(4) 0.5431(2) 0.1636(2) 0.0246 1.0000 Uani D
N15 N 0.2994(3) 0.58959(18) 0.2591(2) 0.0236 1.0000 Uani D
C16 C 0.4496(4) 0.5427(2) 0.3090(3) 0.0273 1.0000 Uani D
C17 C 0.1248(4) 0.4559(2) 0.1981(3) 0.0346 1.0000 Uani .
C18 C -0.0103(4) 0.7028(3) -0.1167(3) 0.0343 1.0000 Uani .
C19 C 0.5782(4) 0.6946(3) -0.0749(3) 0.0382 1.0000 Uani .
O20 O 0.4181(4) 0.6650(3) 0.5932(3) 0.0750 1.0000 Uani D
C21 C 0.4627(6) 0.7590(4) 0.5985(4) 0.0619 1.0000 Uani .
C22 C 0.5477(4) 0.7862(3) 0.5142(3) 0.0363 1.0000 Uani D
N23 N 0.4493(3) 0.7742(2) 0.4031(2) 0.0328 1.0000 Uani D
C24 C 0.3374(4) 0.8480(3) 0.3632(4) 0.0457 1.0000 Uani D
C25 C 0.4045(4) 0.9378(3) 0.3377(4) 0.0430 1.0000 Uani D
N26 N 0.4886(4) 0.9208(2) 0.2554(3) 0.0398 1.0000 Uani D
C27 C 0.5852(5) 0.9967(3) 0.2389(3) 0.0399 1.0000 Uani D
C28 C 0.7460(4) 0.9924(2) 0.3173(3) 0.0303 1.0000 Uani D
N29 N 0.8085(3) 0.89849(19) 0.3073(2) 0.0267 1.0000 Uani D
C30 C 0.9406(4) 0.8678(2) 0.3998(3) 0.0278 1.0000 Uani D
C31 C 0.8857(4) 0.8339(2) 0.4952(3) 0.0249 1.0000 Uani D
N32 N 0.7839(3) 0.75517(18) 0.4576(2) 0.0243 1.0000 Uani D
C33 C 0.6913(4) 0.7285(3) 0.5313(3) 0.0320 1.0000 Uani D
C34 C 1.0254(4) 0.8131(3) 0.5924(3) 0.0327 1.0000 Uani .
C35 C 0.8525(6) 1.0648(2) 0.2948(3) 0.0420 1.0000 Uani .
C36 C 0.2756(5) 1.0096(3) 0.3041(6) 0.0728 1.0000 Uani .
O37 O 0.5641(4) 0.9235(2) -0.0190(3) 0.0552 1.0000 Uani D
H41 H 0.7756 0.5102 0.2432 0.0425 1.0000 Uiso R
H42 H 0.6795 0.4341 0.2840 0.0421 1.0000 Uiso R
H51 H 0.5075 0.5270 0.1657 0.0331 1.0000 Uiso R
H71 H 0.6953 0.7294 0.1392 0.0380 1.0000 Uiso R
H72 H 0.7064 0.6218 0.1157 0.0379 1.0000 Uiso R
H81 H 0.4461 0.6252 0.0089 0.0364 1.0000 Uiso R
H101 H 0.2163 0.8238 -0.0364 0.0393 1.0000 Uiso R
H102 H 0.2701 0.7596 -0.1173 0.0391 1.0000 Uiso R
H111 H 0.1867 0.6308 -0.0399 0.0335 1.0000 Uiso R
H132 H 0.0162 0.6289 0.1705 0.0359 1.0000 Uiso R
H131 H -0.0120 0.5850 0.0529 0.0356 1.0000 Uiso R
H141 H 0.2406 0.5281 0.1097 0.0292 1.0000 Uiso R
H161 H 0.4936 0.5726 0.3788 0.0341 1.0000 Uiso R
H162 H 0.4297 0.4789 0.3215 0.0341 1.0000 Uiso R
H173 H 0.2036 0.4102 0.2190 0.0535 1.0000 Uiso R
H172 H 0.0834 0.4669 0.2582 0.0528 1.0000 Uiso R
H171 H 0.0457 0.4327 0.1380 0.0529 1.0000 Uiso R
H183 H -0.0797 0.6555 -0.1097 0.0525 1.0000 Uiso R
H181 H -0.0586 0.7611 -0.1096 0.0528 1.0000 Uiso R
H182 H 0.0004 0.6986 -0.1902 0.0534 1.0000 Uiso R
H192 H 0.4974 0.7029 -0.1429 0.0574 1.0000 Uiso R
H193 H 0.6449 0.7461 -0.0643 0.0577 1.0000 Uiso R
H191 H 0.6356 0.6416 -0.0828 0.0573 1.0000 Uiso R
H212 H 0.5296 0.7735 0.6711 0.0752 1.0000 Uiso R
H211 H 0.3687 0.7952 0.5810 0.0747 1.0000 Uiso R
H221 H 0.5815 0.8497 0.5277 0.0448 1.0000 Uiso R
H242 H 0.2888 0.8601 0.4218 0.0558 1.0000 Uiso R
H241 H 0.2617 0.8277 0.2958 0.0566 1.0000 Uiso R
H251 H 0.4788 0.9604 0.4040 0.0515 1.0000 Uiso R
H272 H 0.5433 1.0558 0.2487 0.0495 1.0000 Uiso R
H271 H 0.5965 0.9906 0.1677 0.0489 1.0000 Uiso R
H281 H 0.7394 0.9997 0.3913 0.0361 1.0000 Uiso R
H302 H 1.0121 0.9157 0.4231 0.0341 1.0000 Uiso R
H301 H 0.9909 0.8162 0.3729 0.0327 1.0000 Uiso R
H311 H 0.8249 0.8806 0.5179 0.0304 1.0000 Uiso R
H332 H 0.7514 0.7322 0.6058 0.0388 1.0000 Uiso R
H331 H 0.6620 0.6663 0.5154 0.0381 1.0000 Uiso R
H341 H 0.9899 0.8016 0.6552 0.0509 1.0000 Uiso R
H343 H 1.0893 0.8655 0.6057 0.0506 1.0000 Uiso R
H342 H 1.0812 0.7616 0.5785 0.0502 1.0000 Uiso R
H352 H 0.9444 1.0683 0.3535 0.0637 1.0000 Uiso R
H351 H 0.8028 1.1236 0.2863 0.0632 1.0000 Uiso R
H353 H 0.8782 1.0503 0.2286 0.0633 1.0000 Uiso R
H362 H 0.3214 1.0675 0.2999 0.1079 1.0000 Uiso R
H363 H 0.2184 1.0143 0.3578 0.1081 1.0000 Uiso R
H361 H 0.2066 0.9956 0.2304 0.1078 1.0000 Uiso R
H291 H 0.733(2) 0.8572(14) 0.297(2) 0.040(2) 1.0000 Uiso D
H152 H 0.254(2) 0.6005(18) 0.3108(16) 0.036(2) 1.0000 Uiso D
H321 H 0.844(3) 0.7096(13) 0.455(2) 0.029(2) 1.0000 Uiso D
H151 H 0.318(3) 0.6461(14) 0.2405(19) 0.035(2) 1.0000 Uiso D
H91 H 0.401(3) 0.754(2) 0.0976(16) 0.037(2) 1.0000 Uiso D
H121 H 0.072(3) 0.7399(15) 0.083(2) 0.035(2) 1.0000 Uiso D
H292 H 0.832(3) 0.8952(17) 0.2443(16) 0.040(2) 1.0000 Uiso D
H61 H 0.650(3) 0.6695(17) 0.2789(16) 0.031(2) 1.0000 Uiso D
H371 H 0.523(7) 0.878(3) -0.001(5) 0.085(2) 1.0000 Uiso D
H261 H 0.431(3) 0.902(2) 0.1955(16) 0.049(2) 1.0000 Uiso D
H231 H 0.505(3) 0.772(2) 0.3595(17) 0.041(2) 1.0000 Uiso D
H31 H 0.862(3) 0.543(4) 0.403(4) 0.058(2) 1.0000 Uiso D
H201 H 0.356(8) 0.669(6) 0.529(3) 0.115(2) 1.0000 Uiso D
H373 H 0.656(3) 0.908(5) 0.011(5) 0.085(2) 1.0000 Uiso D

loop_
_atom_site_aniso_label
_atom_site_aniso_U_11
_atom_site_aniso_U_22
_atom_site_aniso_U_33
_atom_site_aniso_U_23
_atom_site_aniso_U_13
_atom_site_aniso_U_12
Cl1 0.0489(5) 0.0392(5) 0.0321(4) -0.0060(3) 0.0187(3) 0.0003(4)
Cl2 0.0332(4) 0.0474(5) 0.0334(4) -0.0075(3) 0.0165(3) -0.0055(4)
O3 0.0242(12) 0.0454(15) 0.0431(14) 0.0016(11) 0.0030(10) 0.0017(11)
C4 0.0268(16) 0.0302(18) 0.0434(19) -0.0040(14) 0.0071(14) 0.0025(13)
C5 0.0240(15) 0.0252(17) 0.0328(16) -0.0018(13) 0.0067(13) 0.0019(12)
N6 0.0231(12) 0.0272(14) 0.0260(13) -0.0061(10) 0.0064(10) -0.0018(11)
C7 0.0231(15) 0.0311(19) 0.0396(18) -0.0070(14) 0.0118(14) -0.0046(13)
C8 0.0302(16) 0.0298(18) 0.0337(17) -0.0059(13) 0.0154(14) -0.0081(13)
N9 0.0343(15) 0.0307(15) 0.0296(13) 0.0017(11) 0.0135(12) -0.0028(12)
C10 0.0364(18) 0.0306(18) 0.0313(16) 0.0072(14) 0.0109(14) 0.0015(15)
C11 0.0288(17) 0.0279(17) 0.0264(15) 0.0011(12) 0.0067(13) 0.0043(13)
N12 0.0286(14) 0.0281(14) 0.0277(13) -0.0012(11) 0.0104(11) 0.0045(11)
C13 0.0233(14) 0.0333(18) 0.0299(14) 0.0020(14) 0.0082(12) -0.0001(14)
C14 0.0229(15) 0.0267(16) 0.0240(14) -0.0014(12) 0.0066(12) -0.0034(12)
N15 0.0239(12) 0.0213(13) 0.0269(12) 0.0007(10) 0.0095(10) 0.0010(10)
C16 0.0265(16) 0.0232(16) 0.0295(15) 0.0034(12) 0.0034(13) 0.0023(13)
C17 0.0356(18) 0.0265(18) 0.0412(18) -0.0009(14) 0.0102(15) -0.0066(15)
C18 0.0322(18) 0.039(2) 0.0304(16) 0.0014(14) 0.0070(14) 0.0106(15)
C19 0.039(2) 0.042(2) 0.0391(18) -0.0079(15) 0.0194(16) -0.0110(16)
O20 0.052(2) 0.102(3) 0.070(2) 0.028(2) 0.0160(17) -0.018(2)
C21 0.051(3) 0.095(4) 0.053(2) -0.018(2) 0.035(2) -0.022(3)
C22 0.0308(17) 0.041(2) 0.0430(19) -0.0085(15) 0.0191(15) -0.0123(15)
N23 0.0234(13) 0.0306(15) 0.0454(16) -0.0068(12) 0.0116(12) -0.0015(12)
C24 0.0218(16) 0.039(2) 0.076(3) -0.0118(19) 0.0122(18) -0.0007(15)
C25 0.0208(16) 0.033(2) 0.071(3) -0.0103(18) 0.0061(16) 0.0022(14)
N26 0.0392(17) 0.0344(17) 0.0359(15) -0.0032(12) -0.0055(13) 0.0055(13)
C27 0.053(2) 0.0289(19) 0.0358(18) 0.0070(14) 0.0097(16) 0.0111(16)
C28 0.0458(19) 0.0199(16) 0.0292(15) 0.0024(12) 0.0172(14) 0.0026(14)
N29 0.0339(14) 0.0212(14) 0.0303(13) -0.0002(10) 0.0177(11) -0.0014(11)
C30 0.0248(15) 0.0242(17) 0.0374(17) 0.0008(12) 0.0137(13) -0.0023(13)
C31 0.0243(15) 0.0228(17) 0.0292(15) -0.0007(12) 0.0099(13) -0.0001(12)
N32 0.0197(12) 0.0233(14) 0.0305(13) 0.0019(10) 0.0079(10) -0.0016(10)
C33 0.0333(17) 0.0369(19) 0.0267(15) -0.0015(13) 0.0100(13) -0.0149(14)
C34 0.0273(16) 0.0339(19) 0.0331(17) -0.0025(14) 0.0022(13) -0.0071(14)
C35 0.068(3) 0.0221(18) 0.048(2) 0.0032(14) 0.036(2) 0.0003(17)
C36 0.032(2) 0.038(3) 0.141(5) -0.007(3) 0.010(3) 0.0017(18)
O37 0.069(2) 0.0370(17) 0.0537(17) 0.0148(13) 0.0074(15) -0.0094(15)

loop_
_atom_type_symbol
_atom_type_scat_dispersion_real
_atom_type_scat_dispersion_imag
_atom_type_scat_Cromer_Mann_a1
_atom_type_scat_Cromer_Mann_b1
_atom_type_scat_Cromer_Mann_a2
_atom_type_scat_Cromer_Mann_b2
_atom_type_scat_Cromer_Mann_a3
_atom_type_scat_Cromer_Mann_b3
_atom_type_scat_Cromer_Mann_a4
_atom_type_scat_Cromer_Mann_b4
_atom_type_scat_Cromer_Mann_c
_atom_type_scat_source
C 0.0181 0.0091 2.3100 20.8439 1.0200 10.2075 1.5886 0.5687 0.8650 51.6512 0.2156 'International Tables Vol C 4.2.6.8 and 6.1.1.4'
H 0.0000 0.0000 0.4930 10.5109 0.3229 26.1257 0.1402 3.1424 0.0408 57.7998 0.0030 'International Tables Vol C 4.2.6.8 and 6.1.1.4'
N 0.0311 0.0180 12.2126 0.0057 3.1322 9.8933 2.0125 28.9975 1.1663 0.5826 -11.5290 'International Tables Vol C 4.2.6.8 and 6.1.1.4'
O 0.0492 0.0322 3.0485 13.2771 2.2868 5.7011 1.5463 0.3239 0.8670 32.9089 0.2508 'International Tables Vol C 4.2.6.8 and 6.1.1.4'
Cl 0.3639 0.7018 11.4604 0.0104 7.1964 1.1662 6.2556 18.5194 1.6455 47.7784 -9.5574 'International Tables Vol C 4.2.6.8 and 6.1.1.4'

loop_
_geom_angle_atom_site_label_1
_geom_angle_atom_site_label_2
_geom_angle_atom_site_label_3
_geom_angle
_geom_angle_publ_flag
C4 O3 H31 109(4) no
O3 C4 C5 111.2(3) yes
O3 C4 H41 110.2 no
C5 C4 H41 108.1 no
O3 C4 H42 109.7 no
C5 C4 H42 108.4 no
H41 C4 H42 109.3 no
C4 C5 N6 114.4(3) yes
C4 C5 C16 108.9(3) yes
N6 C5 C16 108.8(3) yes
C4 C5 H51 107.9 no
N6 C5 H51 108.2 no
C16 C5 H51 108.4 no
C5 N6 C7 114.0(2) yes
C5 N6 H61 107.4(15) no
C7 N6 H61 107.2(15) no
N6 C7 C8 112.2(3) yes
N6 C7 H71 108.8 no
C8 C7 H71 107.3 no
N6 C7 H72 109.7 no
C8 C7 H72 108.4 no
H71 C7 H72 110.4 no
C7 C8 N9 108.7(3) yes
C7 C8 C19 109.0(3) yes
N9 C8 C19 111.3(3) yes
C7 C8 H81 108.5 no
N9 C8 H81 110.6 no
C19 C8 H81 108.8 no
C8 N9 C10 116.1(3) yes
C8 N9 H91 103.9(16) no
C10 N9 H91 105.9(16) no
N9 C10 C11 116.3(3) yes
N9 C10 H101 108.4 no
C11 C10 H101 108.1 no
N9 C10 H102 108.0 no
C11 C10 H102 107.2 no
H101 C10 H102 108.7 no
C10 C11 N12 108.7(3) yes
C10 C11 C18 110.8(3) yes
N12 C11 C18 112.7(3) yes
C10 C11 H111 109.1 no
N12 C11 H111 106.9 no
C18 C11 H111 108.5 no
C11 N12 C13 113.3(3) yes
C11 N12 H121 105.7(15) no
C13 N12 H121 107.9(16) no
N12 C13 C14 110.5(2) yes
N12 C13 H132 108.4 no
C14 C13 H132 107.5 no
N12 C13 H131 112.1 no
C14 C13 H131 109.2 no
H132 C13 H131 109.1 no
C13 C14 N15 105.9(3) yes
C13 C14 C17 112.5(3) yes
N15 C14 C17 111.6(3) yes
C13 C14 H141 108.2 no
N15 C14 H141 110.0 no
C17 C14 H141 108.5 no
C14 N15 C16 116.7(2) yes
C14 N15 H152 110.4(14) no
C16 N15 H152 108.8(14) no
C14 N15 H151 109.9(14) no
C16 N15 H151 108.7(14) no
H152 N15 H151 101.2(17) no
C5 C16 N15 110.7(2) yes
C5 C16 H161 110.1 no
N15 C16 H161 105.7 no
C5 C16 H162 112.0 no
N15 C16 H162 108.9 no
H161 C16 H162 109.4 no
C14 C17 H173 110.6 no
C14 C17 H172 111.0 no
H173 C17 H172 108.8 no
C14 C17 H171 109.4 no
H173 C17 H171 107.7 no
H172 C17 H171 109.2 no
C11 C18 H183 110.3 no
C11 C18 H181 112.0 no
H183 C18 H181 107.7 no
C11 C18 H182 111.4 no
H183 C18 H182 106.9 no
H181 C18 H182 108.3 no
C8 C19 H192 110.7 no
C8 C19 H193 111.7 no
H192 C19 H193 108.2 no
C8 C19 H191 110.0 no
H192 C19 H191 107.6 no
H193 C19 H191 108.6 no
C21 O20 H201 94(6) no
O20 C21 C22 114.0(4) yes
O20 C21 H212 110.2 no
C22 C21 H212 107.9 no
O20 C21 H211 107.4 no
C22 C21 H211 105.9 no
H212 C21 H211 111.4 no
C21 C22 N23 111.0(3) yes
C21 C22 C33 109.4(4) yes
N23 C22 C33 109.7(3) yes
C21 C22 H221 108.5 no
N23 C22 H221 111.2 no
C33 C22 H221 107.0 no
C22 N23 C24 114.8(3) yes
C22 N23 H231 109.1(16) no
C24 N23 H231 106.7(16) no
N23 C24 C25 115.7(3) yes
N23 C24 H242 106.3 no
C25 C24 H242 107.2 no
N23 C24 H241 108.7 no
C25 C24 H241 107.4 no
H242 C24 H241 111.6 no
C24 C25 N26 108.7(3) yes
C24 C25 C36 109.6(3) yes
N26 C25 C36 114.7(4) yes
C24 C25 H251 109.1 no
N26 C25 H251 107.7 no
C36 C25 H251 106.8 no
C25 N26 C27 114.9(3) yes
C25 N26 H261 112.9(16) no
C27 N26 H261 111.5(16) no
N26 C27 C28 111.9(3) yes
N26 C27 H272 112.9 no
C28 C27 H272 106.9 no
N26 C27 H271 107.2 no
C28 C27 H271 106.5 no
H272 C27 H271 111.2 no
C27 C28 N29 107.2(3) yes
C27 C28 C35 112.9(3) yes
N29 C28 C35 110.5(3) yes
C27 C28 H281 109.0 no
N29 C28 H281 108.2 no
C35 C28 H281 108.9 no
C28 N29 C30 116.4(3) yes
C28 N29 H291 109.8(15) no
C30 N29 H291 108.6(14) no
C28 N29 H292 108.5(15) no
C30 N29 H292 110.6(14) no
H291 N29 H292 101.8(17) no
N29 C30 C31 111.1(3) yes
N29 C30 H302 110.4 no
C31 C30 H302 110.0 no
N29 C30 H301 107.5 no
C31 C30 H301 108.2 no
H302 C30 H301 109.6 no
C30 C31 N32 108.2(2) yes
C30 C31 C34 109.3(3) yes
N32 C31 C34 113.9(3) yes
C30 C31 H311 110.4 no
N32 C31 H311 107.2 no
C34 C31 H311 107.9 no
C31 N32 C33 114.6(2) yes
C31 N32 H321 106.1(15) no
C33 N32 H321 107.1(15) no
C22 C33 N32 112.2(3) yes
C22 C33 H332 109.6 no
N32 C33 H332 110.6 no
C22 C33 H331 109.1 no
N32 C33 H331 106.9 no
H332 C33 H331 108.2 no
C31 C34 H341 108.4 no
C31 C34 H343 107.8 no
H341 C34 H343 109.0 no
C31 C34 H342 111.6 no
H341 C34 H342 109.5 no
H343 C34 H342 110.4 no
C28 C35 H352 110.5 no
C28 C35 H351 110.3 no
H352 C35 H351 108.5 no
C28 C35 H353 109.6 no
H352 C35 H353 109.2 no
H351 C35 H353 108.7 no
C25 C36 H362 108.6 no
C25 C36 H363 111.4 no
H362 C36 H363 107.7 no
C25 C36 H361 110.3 no
H362 C36 H361 107.4 no
H363 C36 H361 111.4 no
H371 O37 H373 97(6) no

loop_
_geom_bond_atom_site_label_1
_geom_bond_atom_site_label_2
_geom_bond_distance
_geom_bond_publ_flag
O3 C4 1.419(4) yes
O3 H31 0.814(19) no
C4 C5 1.531(5) yes
C4 H41 0.966 no
C4 H42 0.982 no
C5 N6 1.463(4) yes
C5 C16 1.528(5) yes
C5 H51 0.962 no
N6 C7 1.475(4) yes
N6 H61 0.864(18) no
C7 C8 1.514(5) yes
C7 H71 0.985 no
C7 H72 0.979 no
C8 N9 1.473(5) yes
C8 C19 1.533(5) yes
C8 H81 0.990 no
N9 C10 1.454(4) yes
N9 H91 0.874(18) no
C10 C11 1.542(5) yes
C10 H101 0.962 no
C10 H102 0.970 no
C11 N12 1.472(4) yes
C11 C18 1.526(5) yes
C11 H111 0.982 no
N12 C13 1.461(4) yes
N12 H121 0.860(18) no
C13 C14 1.516(5) yes
C13 H132 0.966 no
C13 H131 0.974 no
C14 N15 1.498(4) yes
C14 C17 1.518(5) yes
C14 H141 0.955 no
N15 C16 1.492(4) yes
N15 H152 0.880(18) no
N15 H151 0.891(18) no
C16 H161 0.968 no
C16 H162 0.973 no
C17 H173 0.958 no
C17 H172 0.955 no
C17 H171 0.949 no
C18 H183 0.955 no
C18 H181 0.975 no
C18 H182 0.968 no
C19 H192 0.968 no
C19 H193 0.951 no
C19 H191 0.955 no
O20 C21 1.431(7) yes
O20 H201 0.856(19) no
C21 C22 1.537(5) yes
C21 H212 0.974 no
C21 H211 0.972 no
C22 N23 1.451(5) yes
C22 C33 1.512(5) yes
C22 H221 0.979 no
N23 C24 1.469(5) yes
N23 H231 0.851(18) no
C24 C25 1.521(6) yes
C24 H242 0.983 no
C24 H241 0.979 no
C25 N26 1.477(5) yes
C25 C36 1.537(6) yes
C25 H251 0.975 no
N26 C27 1.464(5) yes
N26 H261 0.841(19) no
C27 C28 1.512(5) yes
C27 H272 0.967 no
C27 H271 0.943 no
C28 N29 1.505(4) yes
C28 C35 1.513(5) yes
C28 H281 0.965 no
N29 C30 1.488(4) yes
N29 H291 0.895(18) no
N29 H292 0.888(18) no
C30 C31 1.518(4) yes
C30 H302 0.943 no
C30 H301 0.990 no
C31 N32 1.468(4) yes
C31 C34 1.526(4) yes
C31 H311 0.971 no
N32 C33 1.475(4) yes
N32 H321 0.866(18) no
C33 H332 0.951 no
C33 H331 0.955 no
C34 H341 0.957 no
C34 H343 0.946 no
C34 H342 0.952 no
C35 H352 0.947 no
C35 H351 0.963 no
C35 H353 0.958 no
C36 H362 0.951 no
C36 H363 0.969 no
C36 H361 0.988 no
O37 H371 0.826(19) no
O37 H373 0.835(19) no

loop_
_geom_hbond_atom_site_label_D
_geom_hbond_atom_site_label_H
_geom_hbond_atom_site_label_A
_geom_hbond_site_symmetry_A
_geom_hbond_angle_DHA
_geom_hbond_distance_DH
_geom_hbond_distance_HA
_geom_hbond_distance_DA
_geom_hbond_publ_flag
C5 H51 O37 2_645 162 0.96 2.35 3.275(5) yes
C27 H272 O20 2_656 135 0.97 2.52 3.266(5) yes
C27 H271 O37 . 158 0.94 2.51 3.405(5) yes
N6 H61 N32 . 162(3) 0.864 2.577 3.411(5) yes
O37 H371 N9 . 176(7) 0.826 2.082 2.906(5) yes
